data_7152431
loop_
_publ_author_name
'Muthupandi, Pandi'
'Sekar, Govindasamy'

_publ_section_title
;
 Synthesis of an unusual dinuclear chiral iron complex and its application
 in asymmetric hydrophosphorylation of aldehydes.
;
_journal_issue 28
_journal_name_full 'Organic &amp; biomolecular chemistry'
_journal_page_first 5347
_journal_page_last 5352
_journal_paper_doi 10.1039/c2ob25810b
_journal_volume 10
_journal_year 2012
_chemical_formula_sum 'C40 H62 Cl2 Fe2 N2 O4'
_chemical_formula_weight 817.52
_chemical_name_systematic
;
?
;
_space_group_IT_number 19
_symmetry_space_group_name_Hall 'P 2ac 2ab'
_symmetry_space_group_name_H-M 'P 21 21 21'
_atom_sites_solution_hydrogens geom
_atom_sites_solution_primary direct
_atom_sites_solution_secondary difmap
_audit_creation_method SHELXL-97
_cell_angle_alpha 90.00
_cell_angle_beta 90.00
_cell_angle_gamma 90.00
_cell_formula_units_Z 4
_cell_length_a 9.4738(6)
_cell_length_b 17.4767(12)
_cell_length_c 26.9117(17)
_cell_measurement_temperature 298(2)
_cell_volume 4455.8(5)
_computing_structure_refinement 'SHELXL-97 (Sheldrick, 1997)'
_computing_structure_solution 'SHELXS-97 (Sheldrick, 1990)'
_diffrn_ambient_temperature 298(2)
_diffrn_measured_fraction_theta_full 0.778
_diffrn_measured_fraction_theta_max 0.778
_diffrn_radiation_monochromator graphite
_diffrn_radiation_source 'fine-focus sealed tube'
_diffrn_radiation_type MoK\a
_diffrn_radiation_wavelength 0.71073
_diffrn_reflns_av_R_equivalents 0.0273
_diffrn_reflns_av_sigmaI/netI 0.0486
_diffrn_reflns_limit_h_max 9
_diffrn_reflns_limit_h_min -12
_diffrn_reflns_limit_k_max 19
_diffrn_reflns_limit_k_min -19
_diffrn_reflns_limit_l_max 34
_diffrn_reflns_limit_l_min -34
_diffrn_reflns_number 16933
_diffrn_reflns_theta_full 27.57
_diffrn_reflns_theta_max 27.57
_diffrn_reflns_theta_min 1.39
_exptl_absorpt_coefficient_mu 0.808
_exptl_absorpt_correction_T_max 0.8297
_exptl_absorpt_correction_T_min 0.7651
_exptl_crystal_density_diffrn 1.219
_exptl_crystal_density_method 'not measured'
_exptl_crystal_F_000 1736
_exptl_crystal_size_max 0.35
_exptl_crystal_size_mid 0.32
_exptl_crystal_size_min 0.24
_refine_diff_density_max 0.308
_refine_diff_density_min -0.294
_refine_diff_density_rms 0.050
_refine_ls_abs_structure_details 'Flack H D (1983), Acta Cryst. A39, 876-881'
_refine_ls_abs_structure_Flack 0.013(17)
_refine_ls_extinction_method none
_refine_ls_goodness_of_fit_ref 1.033
_refine_ls_hydrogen_treatment mixed
_refine_ls_matrix_type full
_refine_ls_number_parameters 467
_refine_ls_number_reflns 7172
_refine_ls_number_restraints 0
_refine_ls_restrained_S_all 1.033
_refine_ls_R_factor_all 0.0577
_refine_ls_R_factor_gt 0.0370
_refine_ls_shift/su_max 0.000
_refine_ls_shift/su_mean 0.000
_refine_ls_structure_factor_coef Fsqd
_refine_ls_weighting_details 'calc w=1/[\s^2^(Fo^2^)+(0.0472P)^2^+0.9005P] where P=(Fo^2^+2Fc^2^)/3'
_refine_ls_weighting_scheme calc
_refine_ls_wR_factor_gt 0.0855
_refine_ls_wR_factor_ref 0.0999
_reflns_number_gt 5591
_reflns_number_total 7172
_reflns_threshold_expression >2sigma(I)
_cod_data_source_file c2ob25810b.txt
_cod_data_source_block new
_cod_database_code 7152431

loop_
_symmetry_equiv_pos_as_xyz
'x, y, z'
'-x+1/2, -y, z+1/2'
'-x, y+1/2, -z+1/2'
'x+1/2, -y+1/2, -z'

loop_
_atom_site_label
_atom_site_type_symbol
_atom_site_fract_x
_atom_site_fract_y
_atom_site_fract_z
_atom_site_U_iso_or_equiv
_atom_site_adp_type
_atom_site_occupancy
_atom_site_symmetry_multiplicity
_atom_site_calc_flag
_atom_site_refinement_flags
C1 C 0.5108(4) -0.1850(2) 0.10172(11) 0.0398(10) Uani 1 1 d .
C2 C 0.4903(4) -0.1987(2) 0.15369(10) 0.0383(10) Uani 1 1 d .
C3 C 0.5064(4) -0.2726(2) 0.16995(11) 0.0459(11) Uani 1 1 d .
H3 H 0.4923 -0.2817 0.2036 0.055 Uiso 1 1 calc R
C4 C 0.5415(5) -0.3343(2) 0.14070(12) 0.0442(10) Uani 1 1 d .
C5 C 0.5609(5) -0.3208(2) 0.09114(13) 0.0488(11) Uani 1 1 d .
H5 H 0.5844 -0.3614 0.0704 0.059 Uiso 1 1 calc R
C6 C 0.5461(4) -0.2471(2) 0.07070(11) 0.0389(10) Uani 1 1 d .
C7 C 0.4517(5) -0.1325(2) 0.18834(11) 0.0473(11) Uani 1 1 d .
C8 C 0.5692(6) -0.0726(3) 0.18754(13) 0.0739(15) Uani 1 1 d .
H8A H 0.5880 -0.0578 0.1538 0.111 Uiso 1 1 calc R
H8B H 0.6532 -0.0939 0.2020 0.111 Uiso 1 1 calc R
H8C H 0.5403 -0.0286 0.2063 0.111 Uiso 1 1 calc R
C9 C 0.3124(6) -0.0974(3) 0.17284(15) 0.0749(16) Uani 1 1 d .
H9A H 0.3189 -0.0799 0.1391 0.112 Uiso 1 1 calc R
H9B H 0.2910 -0.0549 0.1942 0.112 Uiso 1 1 calc R
H9C H 0.2391 -0.1351 0.1754 0.112 Uiso 1 1 calc R
C10 C 0.4349(6) -0.1599(3) 0.24228(12) 0.0681(15) Uani 1 1 d .
H10A H 0.4079 -0.1175 0.2629 0.102 Uiso 1 1 calc R
H10B H 0.5228 -0.1805 0.2538 0.102 Uiso 1 1 calc R
H10C H 0.3634 -0.1987 0.2438 0.102 Uiso 1 1 calc R
C11 C 0.5593(5) -0.4128(2) 0.16452(13) 0.0555(12) Uani 1 1 d .
C12 C 0.4232(6) -0.4346(3) 0.1906(2) 0.0938(19) Uani 1 1 d .
H12A H 0.3482 -0.4378 0.1667 0.141 Uiso 1 1 calc R
H12B H 0.4004 -0.3965 0.2150 0.141 Uiso 1 1 calc R
H12C H 0.4348 -0.4833 0.2066 0.141 Uiso 1 1 calc R
C13 C 0.6760(6) -0.4099(3) 0.20377(16) 0.0744(16) Uani 1 1 d .
H13A H 0.6787 -0.4576 0.2215 0.112 Uiso 1 1 calc R
H13B H 0.6574 -0.3690 0.2266 0.112 Uiso 1 1 calc R
H13C H 0.7653 -0.4014 0.1878 0.112 Uiso 1 1 calc R
C14 C 0.5987(8) -0.4731(3) 0.12778(18) 0.104(2) Uani 1 1 d .
H14A H 0.5264 -0.4770 0.1029 0.157 Uiso 1 1 calc R
H14B H 0.6083 -0.5214 0.1445 0.157 Uiso 1 1 calc R
H14C H 0.6866 -0.4599 0.1123 0.157 Uiso 1 1 calc R
C15 C 0.5792(4) -0.2377(2) 0.01909(11) 0.0427(10) Uani 1 1 d .
H15 H 0.6184 -0.2794 0.0026 0.051 Uiso 1 1 calc R
C16 C 0.6074(5) -0.1722(2) -0.05889(10) 0.0412(10) Uani 1 1 d .
H16 H 0.6825 -0.2100 -0.0638 0.049 Uiso 1 1 calc R
C17 C 0.4877(5) -0.1890(3) -0.09495(13) 0.0547(12) Uani 1 1 d .
H17 H 0.4116 -0.1520 -0.0893 0.066 Uiso 1 1 calc R
C18 C 0.4299(7) -0.2692(3) -0.08756(19) 0.0910(19) Uani 1 1 d .
H18A H 0.3555 -0.2783 -0.1110 0.137 Uiso 1 1 calc R
H18B H 0.3935 -0.2740 -0.0544 0.137 Uiso 1 1 calc R
H18C H 0.5040 -0.3058 -0.0926 0.137 Uiso 1 1 calc R
C19 C 0.5402(7) -0.1806(4) -0.14848(14) 0.096(2) Uani 1 1 d .
H19A H 0.6212 -0.2127 -0.1534 0.144 Uiso 1 1 calc R
H19B H 0.5656 -0.1282 -0.1546 0.144 Uiso 1 1 calc R
H19C H 0.4667 -0.1955 -0.1710 0.144 Uiso 1 1 calc R
C20 C 0.6697(5) -0.0924(2) -0.06336(12) 0.0504(12) Uani 1 1 d .
H20A H 0.7619 -0.0909 -0.0477 0.061 Uiso 1 1 calc R
H20B H 0.6809 -0.0790 -0.0981 0.061 Uiso 1 1 calc R
C21 C 0.5291(5) 0.1813(2) -0.10116(11) 0.0405(10) Uani 1 1 d .
C22 C 0.5220(4) 0.1970(2) -0.15293(11) 0.0384(9) Uani 1 1 d .
C23 C 0.4987(4) 0.2713(2) -0.16692(11) 0.0437(10) Uani 1 1 d .
H23 H 0.4957 0.2816 -0.2008 0.052 Uiso 1 1 calc R
C24 C 0.4791(5) 0.3330(2) -0.13453(12) 0.0498(11) Uani 1 1 d .
C25 C 0.4849(5) 0.3160(2) -0.08485(12) 0.0540(12) Uani 1 1 d .
H25 H 0.4717 0.3553 -0.0620 0.065 Uiso 1 1 calc R
C26 C 0.5096(5) 0.2426(2) -0.06741(11) 0.0455(11) Uani 1 1 d .
C27 C 0.5445(5) 0.1331(2) -0.19090(11) 0.0463(11) Uani 1 1 d .
C28 C 0.4274(6) 0.0743(3) -0.18476(15) 0.0784(16) Uani 1 1 d .
H28A H 0.4295 0.0542 -0.1516 0.118 Uiso 1 1 calc R
H28B H 0.4412 0.0334 -0.2081 0.118 Uiso 1 1 calc R
H28C H 0.3378 0.0981 -0.1908 0.118 Uiso 1 1 calc R
C29 C 0.6884(6) 0.0952(3) -0.18339(14) 0.0666(14) Uani 1 1 d .
H29A H 0.6954 0.0765 -0.1499 0.100 Uiso 1 1 calc R
H29B H 0.7617 0.1320 -0.1893 0.100 Uiso 1 1 calc R
H29C H 0.6984 0.0534 -0.2062 0.100 Uiso 1 1 calc R
C30 C 0.5410(6) 0.1626(3) -0.24451(12) 0.0671(14) Uani 1 1 d .
H30A H 0.5495 0.1202 -0.2670 0.101 Uiso 1 1 calc R
H30B H 0.6180 0.1974 -0.2497 0.101 Uiso 1 1 calc R
H30C H 0.4533 0.1886 -0.2504 0.101 Uiso 1 1 calc R
C31 C 0.4529(5) 0.4132(3) -0.15471(14) 0.0603(13) Uani 1 1 d .
C32 C 0.5729(7) 0.4338(3) -0.1884(2) 0.118(3) Uani 1 1 d .
H32A H 0.5479 0.4780 -0.2077 0.177 Uiso 1 1 calc R
H32B H 0.5925 0.3917 -0.2102 0.177 Uiso 1 1 calc R
H32C H 0.6552 0.4449 -0.1689 0.177 Uiso 1 1 calc R
C33 C 0.3220(7) 0.4115(4) -0.1882(3) 0.118(2) Uani 1 1 d .
H33A H 0.2392 0.4048 -0.1681 0.178 Uiso 1 1 calc R
H33B H 0.3297 0.3697 -0.2112 0.178 Uiso 1 1 calc R
H33C H 0.3152 0.4588 -0.2061 0.178 Uiso 1 1 calc R
C34 C 0.4308(13) 0.4701(3) -0.1160(2) 0.181(5) Uani 1 1 d .
H34A H 0.3449 0.4589 -0.0986 0.272 Uiso 1 1 calc R
H34B H 0.4243 0.5200 -0.1308 0.272 Uiso 1 1 calc R
H34C H 0.5086 0.4689 -0.0932 0.272 Uiso 1 1 calc R
C35 C 0.5123(5) 0.2309(2) -0.01380(11) 0.0478(11) Uani 1 1 d .
H35 H 0.4837 0.2718 0.0059 0.057 Uiso 1 1 calc R
C36 C 0.5391(5) 0.1595(2) 0.06361(10) 0.0428(10) Uani 1 1 d .
H36 H 0.6350 0.1504 0.0759 0.051 Uiso 1 1 calc R
C37 C 0.4592(5) 0.0844(2) 0.06864(11) 0.0503(11) Uani 1 1 d .
H37A H 0.4654 0.0656 0.1025 0.060 Uiso 1 1 calc R
H37B H 0.3604 0.0918 0.0604 0.060 Uiso 1 1 calc R
C38 C 0.4789(5) 0.2271(2) 0.09324(12) 0.0519(12) Uani 1 1 d .
H38 H 0.3981 0.2478 0.0749 0.062 Uiso 1 1 calc R
C39 C 0.5866(7) 0.2902(3) 0.09959(16) 0.0771(17) Uani 1 1 d .
H39A H 0.6599 0.2733 0.1216 0.116 Uiso 1 1 calc R
H39B H 0.5415 0.3346 0.1133 0.116 Uiso 1 1 calc R
H39C H 0.6268 0.3027 0.0679 0.116 Uiso 1 1 calc R
C40 C 0.4265(7) 0.1998(3) 0.14489(14) 0.0792(18) Uani 1 1 d .
H40A H 0.5045 0.1797 0.1635 0.119 Uiso 1 1 calc R
H40B H 0.3564 0.1607 0.1406 0.119 Uiso 1 1 calc R
H40C H 0.3861 0.2423 0.1625 0.119 Uiso 1 1 calc R
Cl1 Cl 0.24397(13) -0.07282(8) 0.00960(4) 0.0734(4) Uani 1 1 d .
Cl2 Cl 0.84624(13) 0.07609(8) -0.02481(4) 0.0711(3) Uani 1 1 d .
Fe1 Fe 0.47499(6) -0.07494(3) 0.020569(14) 0.03593(15) Uani 1 1 d .
Fe2 Fe 0.61304(6) 0.06967(3) -0.026194(14) 0.03847(15) Uani 1 1 d .
N1 N 0.5588(4) -0.17574(17) -0.00647(9) 0.0382(8) Uani 1 1 d .
N2 N 0.5498(4) 0.17041(17) 0.00851(9) 0.0417(9) Uani 1 1 d .
O1 O 0.5002(3) -0.11510(14) 0.08403(7) 0.0469(8) Uani 1 1 d .
O2 O 0.5779(3) -0.03985(14) -0.03988(7) 0.0419(7) Uani 1 1 d .
O3 O 0.5485(3) 0.11097(14) -0.08571(7) 0.0501(8) Uani 1 1 d .
O4 O 0.5220(3) 0.03145(13) 0.03533(7) 0.0438(7) Uani 1 1 d .

loop_
_atom_site_aniso_label
_atom_site_aniso_U_11
_atom_site_aniso_U_22
_atom_site_aniso_U_33
_atom_site_aniso_U_23
_atom_site_aniso_U_13
_atom_site_aniso_U_12
C1 0.057(3) 0.031(2) 0.0323(15) 0.0060(14) 0.0036(15) 0.009(2)
C2 0.046(2) 0.038(3) 0.0306(14) 0.0057(14) 0.0024(14) 0.001(2)
C3 0.062(3) 0.046(3) 0.0297(15) 0.0143(15) 0.0007(16) -0.011(2)
C4 0.060(3) 0.033(3) 0.0395(17) 0.0125(16) -0.0056(17) -0.001(2)
C5 0.073(3) 0.025(3) 0.0485(19) 0.0045(16) 0.0020(18) 0.007(2)
C6 0.058(3) 0.023(2) 0.0351(16) 0.0044(14) 0.0045(15) 0.005(2)
C7 0.070(3) 0.041(3) 0.0303(15) 0.0023(15) 0.0050(17) 0.007(3)
C8 0.121(5) 0.057(3) 0.0440(19) -0.007(2) -0.004(2) -0.013(4)
C9 0.097(4) 0.072(4) 0.056(2) -0.002(2) 0.019(2) 0.017(3)
C10 0.112(4) 0.056(3) 0.0359(18) -0.0017(19) 0.014(2) 0.005(3)
C11 0.082(3) 0.035(3) 0.0492(19) 0.0184(18) -0.0108(19) -0.005(3)
C12 0.081(4) 0.068(4) 0.133(4) 0.060(4) -0.005(3) -0.006(4)
C13 0.086(4) 0.055(4) 0.082(3) 0.016(2) -0.026(3) 0.010(3)
C14 0.194(8) 0.033(3) 0.087(3) 0.016(3) -0.033(4) 0.028(4)
C15 0.066(3) 0.023(2) 0.0389(17) -0.0018(16) 0.0064(17) 0.012(2)
C16 0.066(3) 0.029(2) 0.0284(15) -0.0019(14) 0.0111(16) 0.001(2)
C17 0.079(4) 0.040(3) 0.0451(19) -0.0134(17) -0.004(2) 0.009(3)
C18 0.093(5) 0.088(5) 0.093(4) -0.021(3) -0.004(3) -0.022(4)
C19 0.140(5) 0.112(5) 0.036(2) -0.015(2) -0.005(3) -0.005(5)
C20 0.080(3) 0.035(3) 0.0355(16) -0.0004(15) 0.0166(18) 0.004(2)
C21 0.057(3) 0.028(2) 0.0364(16) 0.0053(14) 0.0014(16) 0.005(2)
C22 0.050(2) 0.033(2) 0.0327(15) 0.0035(14) 0.0003(15) -0.002(2)
C23 0.059(3) 0.038(3) 0.0343(15) 0.0118(15) 0.0028(16) -0.003(2)
C24 0.069(3) 0.037(3) 0.0431(18) 0.0123(17) 0.0030(19) 0.009(3)
C25 0.089(4) 0.030(3) 0.0428(18) 0.0063(16) 0.005(2) 0.007(3)
C26 0.071(3) 0.032(2) 0.0333(15) 0.0060(15) 0.0009(17) 0.005(2)
C27 0.065(3) 0.045(3) 0.0287(15) 0.0028(15) -0.0031(16) 0.002(3)
C28 0.108(4) 0.070(4) 0.058(2) -0.011(3) -0.013(2) -0.022(4)
C29 0.092(4) 0.060(4) 0.048(2) -0.0026(19) 0.008(2) 0.022(3)
C30 0.109(4) 0.056(3) 0.0369(18) 0.0047(18) 0.001(2) 0.006(3)
C31 0.079(3) 0.040(3) 0.061(2) 0.024(2) 0.007(2) 0.005(3)
C32 0.106(5) 0.063(4) 0.186(6) 0.074(4) 0.041(5) 0.010(4)
C33 0.105(5) 0.076(5) 0.174(6) 0.033(4) -0.030(5) 0.036(5)
C34 0.430(17) 0.036(4) 0.078(4) 0.017(3) 0.006(6) 0.038(6)
C35 0.084(3) 0.025(2) 0.0346(17) -0.0021(14) 0.0040(18) -0.006(2)
C36 0.074(3) 0.029(2) 0.0255(14) -0.0018(14) -0.0022(16) 0.007(2)
C37 0.086(3) 0.036(3) 0.0289(14) -0.0052(15) 0.0127(17) 0.004(3)
C38 0.094(4) 0.025(2) 0.0358(17) -0.0054(15) -0.0056(19) 0.009(3)
C39 0.116(5) 0.045(3) 0.070(3) -0.016(2) -0.009(3) -0.005(3)
C40 0.139(5) 0.055(3) 0.044(2) -0.014(2) 0.014(3) 0.017(3)
Cl1 0.0610(7) 0.0756(9) 0.0836(7) -0.0219(7) -0.0096(5) 0.0000(9)
Cl2 0.0662(7) 0.0708(9) 0.0763(6) -0.0186(7) 0.0047(6) -0.0124(8)
Fe1 0.0586(3) 0.0220(3) 0.02714(19) 0.0018(2) 0.0035(2) 0.0013(3)
Fe2 0.0656(4) 0.0232(3) 0.02663(19) 0.0029(2) 0.0028(2) -0.0016(3)
N1 0.064(2) 0.0219(19) 0.0289(12) -0.0010(11) 0.0074(12) 0.0018(18)
N2 0.073(2) 0.025(2) 0.0277(12) 0.0001(11) 0.0039(13) 0.0059(19)
O1 0.088(2) 0.0257(15) 0.0268(10) 0.0028(9) 0.0092(11) 0.0075(17)
O2 0.0720(19) 0.0243(15) 0.0294(10) 0.0009(9) 0.0094(10) 0.0069(14)
O3 0.100(2) 0.0213(15) 0.0284(10) 0.0026(9) -0.0066(12) 0.0040(17)
O4 0.083(2) 0.0203(14) 0.0285(10) -0.0005(9) 0.0100(11) -0.0073(15)

loop_
_atom_type_symbol
_atom_type_description
_atom_type_scat_dispersion_real
_atom_type_scat_dispersion_imag
_atom_type_scat_source
C C 0.0033 0.0016 'International Tables Vol C Tables 4.2.6.8 and 6.1.1.4'
H H 0.0000 0.0000 'International Tables Vol C Tables 4.2.6.8 and 6.1.1.4'
N N 0.0061 0.0033 'International Tables Vol C Tables 4.2.6.8 and 6.1.1.4'
O O 0.0106 0.0060 'International Tables Vol C Tables 4.2.6.8 and 6.1.1.4'
Cl Cl 0.1484 0.1585 'International Tables Vol C Tables 4.2.6.8 and 6.1.1.4'
Fe Fe 0.3463 0.8444 'International Tables Vol C Tables 4.2.6.8 and 6.1.1.4'

loop_
_geom_angle_atom_site_label_1
_geom_angle_atom_site_label_2
_geom_angle_atom_site_label_3
_geom_angle
O1 C1 C6 121.3(3)
O1 C1 C2 119.9(3)
C6 C1 C2 118.8(3)
C3 C2 C1 117.0(3)
C3 C2 C7 123.0(3)
C1 C2 C7 120.0(3)
C2 C3 C4 125.6(3)
C2 C3 H3 117.2
C4 C3 H3 117.2
C5 C4 C3 117.1(4)
C5 C4 C11 123.4(4)
C3 C4 C11 119.5(3)
C4 C5 C6 121.7(4)
C4 C5 H5 119.1
C6 C5 H5 119.1
C5 C6 C1 119.8(3)
C5 C6 C15 117.5(3)
C1 C6 C15 122.5(3)
C9 C7 C8 110.8(4)
C9 C7 C2 110.3(3)
C8 C7 C2 109.5(3)
C9 C7 C10 107.2(3)
C8 C7 C10 107.6(3)
C2 C7 C10 111.4(3)
C7 C8 H8A 109.5
C7 C8 H8B 109.5
H8A C8 H8B 109.5
C7 C8 H8C 109.5
H8A C8 H8C 109.5
H8B C8 H8C 109.5
C7 C9 H9A 109.5
C7 C9 H9B 109.5
H9A C9 H9B 109.5
C7 C9 H9C 109.5
H9A C9 H9C 109.5
H9B C9 H9C 109.5
C7 C10 H10A 109.5
C7 C10 H10B 109.5
H10A C10 H10B 109.5
C7 C10 H10C 109.5
H10A C10 H10C 109.5
H10B C10 H10C 109.5
C14 C11 C12 109.9(5)
C14 C11 C4 112.7(3)
C12 C11 C4 109.1(4)
C14 C11 C13 107.4(4)
C12 C11 C13 107.6(3)
C4 C11 C13 110.0(4)
C11 C12 H12A 109.5
C11 C12 H12B 109.5
H12A C12 H12B 109.5
C11 C12 H12C 109.5
H12A C12 H12C 109.5
H12B C12 H12C 109.5
C11 C13 H13A 109.5
C11 C13 H13B 109.5
H13A C13 H13B 109.5
C11 C13 H13C 109.5
H13A C13 H13C 109.5
H13B C13 H13C 109.5
C11 C14 H14A 109.5
C11 C14 H14B 109.5
H14A C14 H14B 109.5
C11 C14 H14C 109.5
H14A C14 H14C 109.5
H14B C14 H14C 109.5
N1 C15 C6 125.2(3)
N1 C15 H15 117.4
C6 C15 H15 117.4
N1 C16 C20 103.5(3)
N1 C16 C17 111.6(3)
C20 C16 C17 114.6(3)
N1 C16 H16 109.0
C20 C16 H16 109.0
C17 C16 H16 109.0
C18 C17 C16 111.3(4)
C18 C17 C19 109.2(4)
C16 C17 C19 109.9(4)
C18 C17 H17 108.8
C16 C17 H17 108.8
C19 C17 H17 108.8
C17 C18 H18A 109.5
C17 C18 H18B 109.5
H18A C18 H18B 109.5
C17 C18 H18C 109.5
H18A C18 H18C 109.5
H18B C18 H18C 109.5
C17 C19 H19A 109.5
C17 C19 H19B 109.5
H19A C19 H19B 109.5
C17 C19 H19C 109.5
H19A C19 H19C 109.5
H19B C19 H19C 109.5
O2 C20 C16 108.8(3)
O2 C20 H20A 109.9
C16 C20 H20A 109.9
O2 C20 H20B 109.9
C16 C20 H20B 109.9
H20A C20 H20B 108.3
O3 C21 C26 121.6(3)
O3 C21 C22 119.9(3)
C26 C21 C22 118.4(3)
C23 C22 C21 117.4(3)
C23 C22 C27 122.1(3)
C21 C22 C27 120.5(3)
C22 C23 C24 125.5(3)
C22 C23 H23 117.3
C24 C23 H23 117.3
C25 C24 C23 115.9(4)
C25 C24 C31 123.6(4)
C23 C24 C31 120.6(3)
C24 C25 C26 122.5(4)
C24 C25 H25 118.8
C26 C25 H25 118.8
C25 C26 C21 120.3(3)
C25 C26 C35 117.9(3)
C21 C26 C35 121.8(3)
C28 C27 C22 108.7(3)
C28 C27 C29 110.0(4)
C22 C27 C29 110.6(3)
C28 C27 C30 108.3(3)
C22 C27 C30 112.4(3)
C29 C27 C30 106.8(3)
C27 C28 H28A 109.5
C27 C28 H28B 109.5
H28A C28 H28B 109.5
C27 C28 H28C 109.5
H28A C28 H28C 109.5
H28B C28 H28C 109.5
C27 C29 H29A 109.5
C27 C29 H29B 109.5
H29A C29 H29B 109.5
C27 C29 H29C 109.5
H29A C29 H29C 109.5
H29B C29 H29C 109.5
C27 C30 H30A 109.5
C27 C30 H30B 109.5
H30A C30 H30B 109.5
C27 C30 H30C 109.5
H30A C30 H30C 109.5
H30B C30 H30C 109.5
C34 C31 C32 112.2(6)
C34 C31 C24 113.4(3)
C32 C31 C24 108.2(4)
C34 C31 C33 108.5(6)
C32 C31 C33 105.3(4)
C24 C31 C33 108.8(4)
C31 C32 H32A 109.5
C31 C32 H32B 109.5
H32A C32 H32B 109.5
C31 C32 H32C 109.5
H32A C32 H32C 109.5
H32B C32 H32C 109.5
C31 C33 H33A 109.5
C31 C33 H33B 109.5
H33A C33 H33B 109.5
C31 C33 H33C 109.5
H33A C33 H33C 109.5
H33B C33 H33C 109.5
C31 C34 H34A 109.5
C31 C34 H34B 109.5
H34A C34 H34B 109.5
C31 C34 H34C 109.5
H34A C34 H34C 109.5
H34B C34 H34C 109.5
N2 C35 C26 126.2(3)
N2 C35 H35 116.9
C26 C35 H35 116.9
N2 C36 C37 103.4(3)
N2 C36 C38 116.2(3)
C37 C36 C38 115.6(3)
N2 C36 H36 107.0
C37 C36 H36 107.0
C38 C36 H36 107.0
O4 C37 C36 107.3(3)
O4 C37 H37A 110.2
C36 C37 H37A 110.2
O4 C37 H37B 110.2
C36 C37 H37B 110.2
H37A C37 H37B 108.5
C39 C38 C36 111.7(4)
C39 C38 C40 109.8(3)
C36 C38 C40 110.4(3)
C39 C38 H38 108.3
C36 C38 H38 108.3
C40 C38 H38 108.3
C38 C39 H39A 109.5
C38 C39 H39B 109.5
H39A C39 H39B 109.5
C38 C39 H39C 109.5
H39A C39 H39C 109.5
H39B C39 H39C 109.5
C38 C40 H40A 109.5
C38 C40 H40B 109.5
H40A C40 H40B 109.5
C38 C40 H40C 109.5
H40A C40 H40C 109.5
H40B C40 H40C 109.5
O1 Fe1 O4 98.23(10)
O1 Fe1 O2 143.32(13)
O4 Fe1 O2 76.21(10)
O1 Fe1 N1 87.27(10)
O4 Fe1 N1 142.79(13)
O2 Fe1 N1 77.69(10)
O1 Fe1 Cl1 104.83(11)
O4 Fe1 Cl1 103.72(10)
O2 Fe1 Cl1 111.74(8)
N1 Fe1 Cl1 110.38(10)
O3 Fe2 O2 99.20(10)
O3 Fe2 O4 134.96(13)
O2 Fe2 O4 75.88(9)
O3 Fe2 N2 87.90(11)
O2 Fe2 N2 148.64(12)
O4 Fe2 N2 77.59(10)
O3 Fe2 Cl2 108.85(11)
O2 Fe2 Cl2 102.74(9)
O4 Fe2 Cl2 115.95(9)
N2 Fe2 Cl2 103.71(11)
C15 N1 C16 119.5(3)
C15 N1 Fe1 125.6(2)
C16 N1 Fe1 114.8(2)
C35 N2 C36 123.8(3)
C35 N2 Fe2 125.0(2)
C36 N2 Fe2 110.8(2)
C1 O1 Fe1 133.8(2)
C20 O2 Fe2 127.5(2)
C20 O2 Fe1 117.8(2)
Fe2 O2 Fe1 103.19(10)
C21 O3 Fe2 133.1(2)
C37 O4 Fe1 130.9(2)
C37 O4 Fe2 119.3(2)
Fe1 O4 Fe2 104.48(9)

loop_
_geom_bond_atom_site_label_1
_geom_bond_atom_site_label_2
_geom_bond_distance
C1 O1 1.314(4)
C1 C6 1.410(5)
C1 C2 1.432(4)
C2 C3 1.372(5)
C2 C7 1.531(5)
C3 C4 1.376(5)
C3 H3 0.9300
C4 C5 1.367(5)
C4 C11 1.524(6)
C5 C6 1.408(5)
C5 H5 0.9300
C6 C15 1.433(4)
C7 C9 1.513(6)
C7 C8 1.527(6)
C7 C10 1.537(4)
C8 H8A 0.9600
C8 H8B 0.9600
C8 H8C 0.9600
C9 H9A 0.9600
C9 H9B 0.9600
C9 H9C 0.9600
C10 H10A 0.9600
C10 H10B 0.9600
C10 H10C 0.9600
C11 C14 1.493(6)
C11 C12 1.518(7)
C11 C13 1.530(6)
C12 H12A 0.9600
C12 H12B 0.9600
C12 H12C 0.9600
C13 H13A 0.9600
C13 H13B 0.9600
C13 H13C 0.9600
C14 H14A 0.9600
C14 H14B 0.9600
C14 H14C 0.9600
C15 N1 1.297(4)
C15 H15 0.9300
C16 N1 1.485(4)
C16 C20 1.520(5)
C16 C17 1.520(6)
C16 H16 0.9800
C17 C18 1.518(7)
C17 C19 1.531(5)
C17 H17 0.9800
C18 H18A 0.9600
C18 H18B 0.9600
C18 H18C 0.9600
C19 H19A 0.9600
C19 H19B 0.9600
C19 H19C 0.9600
C20 O2 1.414(4)
C20 H20A 0.9700
C20 H20B 0.9700
C21 O3 1.310(4)
C21 C26 1.417(5)
C21 C22 1.421(4)
C22 C23 1.370(5)
C22 C27 1.528(5)
C23 C24 1.398(5)
C23 H23 0.9300
C24 C25 1.371(5)
C24 C31 1.524(6)
C25 C26 1.387(5)
C25 H25 0.9300
C26 C35 1.457(4)
C27 C28 1.521(6)
C27 C29 1.529(6)
C27 C30 1.532(4)
C28 H28A 0.9600
C28 H28B 0.9600
C28 H28C 0.9600
C29 H29A 0.9600
C29 H29B 0.9600
C29 H29C 0.9600
C30 H30A 0.9600
C30 H30B 0.9600
C30 H30C 0.9600
C31 C34 1.454(7)
C31 C32 1.498(7)
C31 C33 1.533(7)
C32 H32A 0.9600
C32 H32B 0.9600
C32 H32C 0.9600
C33 H33A 0.9600
C33 H33B 0.9600
C33 H33C 0.9600
C34 H34A 0.9600
C34 H34B 0.9600
C34 H34C 0.9600
C35 N2 1.267(5)
C35 H35 0.9300
C36 N2 1.499(4)
C36 C37 1.520(6)
C36 C38 1.535(5)
C36 H36 0.9800
C37 O4 1.420(4)
C37 H37A 0.9700
C37 H37B 0.9700
C38 C39 1.512(7)
C38 C40 1.551(5)
C38 H38 0.9800
C39 H39A 0.9600
C39 H39B 0.9600
C39 H39C 0.9600
C40 H40A 0.9600
C40 H40B 0.9600
C40 H40C 0.9600
Cl1 Fe1 2.2088(14)
Cl2 Fe2 2.2124(13)
Fe1 O1 1.862(2)
Fe1 O4 1.953(2)
Fe1 O2 1.993(2)
Fe1 N1 2.065(3)
Fe2 O3 1.860(2)
Fe2 O2 1.977(2)
Fe2 O4 1.983(2)
Fe2 N2 2.081(3)

loop_
_geom_torsion_atom_site_label_1
_geom_torsion_atom_site_label_2
_geom_torsion_atom_site_label_3
_geom_torsion_atom_site_label_4
_geom_torsion
O1 C1 C2 C3 -178.4(4)
C6 C1 C2 C3 -0.2(6)
O1 C1 C2 C7 1.9(6)
C6 C1 C2 C7 -179.9(4)
C1 C2 C3 C4 0.6(7)
C7 C2 C3 C4 -179.7(4)
C2 C3 C4 C5 -0.6(7)
C2 C3 C4 C11 178.4(4)
C3 C4 C5 C6 0.2(7)
C11 C4 C5 C6 -178.8(4)
C4 C5 C6 C1 0.2(7)
C4 C5 C6 C15 175.3(4)
O1 C1 C6 C5 178.0(4)
C2 C1 C6 C5 -0.2(6)
O1 C1 C6 C15 3.1(7)
C2 C1 C6 C15 -175.0(4)
C3 C2 C7 C9 -118.6(4)
C1 C2 C7 C9 61.1(5)
C3 C2 C7 C8 119.2(4)
C1 C2 C7 C8 -61.1(5)
C3 C2 C7 C10 0.3(6)
C1 C2 C7 C10 -180.0(4)
C5 C4 C11 C14 -0.6(7)
C3 C4 C11 C14 -179.5(5)
C5 C4 C11 C12 -122.9(5)
C3 C4 C11 C12 58.1(5)
C5 C4 C11 C13 119.3(5)
C3 C4 C11 C13 -59.7(6)
C5 C6 C15 N1 173.2(4)
C1 C6 C15 N1 -11.8(7)
N1 C16 C17 C18 -61.9(5)
C20 C16 C17 C18 -179.1(4)
N1 C16 C17 C19 177.0(4)
C20 C16 C17 C19 59.8(5)
N1 C16 C20 O2 -43.9(4)
C17 C16 C20 O2 77.8(4)
O3 C21 C22 C23 178.7(4)
C26 C21 C22 C23 0.9(6)
O3 C21 C22 C27 -3.1(6)
C26 C21 C22 C27 179.1(4)
C21 C22 C23 C24 -1.0(7)
C27 C22 C23 C24 -179.1(4)
C22 C23 C24 C25 0.3(7)
C22 C23 C24 C31 -179.6(4)
C23 C24 C25 C26 0.5(7)
C31 C24 C25 C26 -179.7(5)
C24 C25 C26 C21 -0.5(7)
C24 C25 C26 C35 -179.5(4)
O3 C21 C26 C25 -178.0(4)
C22 C21 C26 C25 -0.3(7)
O3 C21 C26 C35 1.0(7)
C22 C21 C26 C35 178.7(4)
C23 C22 C27 C28 -118.5(4)
C21 C22 C27 C28 63.4(5)
C23 C22 C27 C29 120.6(4)
C21 C22 C27 C29 -57.5(5)
C23 C22 C27 C30 1.3(6)
C21 C22 C27 C30 -176.8(4)
C25 C24 C31 C34 -1.5(8)
C23 C24 C31 C34 178.3(6)
C25 C24 C31 C32 123.7(6)
C23 C24 C31 C32 -56.4(6)
C25 C24 C31 C33 -122.4(5)
C23 C24 C31 C33 57.5(6)
C25 C26 C35 N2 -170.9(5)
C21 C26 C35 N2 10.1(7)
N2 C36 C37 O4 46.5(4)
C38 C36 C37 O4 174.6(3)
N2 C36 C38 C39 -76.8(5)
C37 C36 C38 C39 161.7(3)
N2 C36 C38 C40 160.7(4)
C37 C36 C38 C40 39.2(5)
C6 C15 N1 C16 175.7(4)
C6 C15 N1 Fe1 0.4(6)
C20 C16 N1 C15 -138.6(4)
C17 C16 N1 C15 97.7(4)
C20 C16 N1 Fe1 37.2(4)
C17 C16 N1 Fe1 -86.5(3)
O1 Fe1 N1 C15 12.6(4)
O4 Fe1 N1 C15 112.6(3)
O2 Fe1 N1 C15 158.9(4)
Cl1 Fe1 N1 C15 -92.2(3)
O1 Fe1 N1 C16 -162.9(3)
O4 Fe1 N1 C16 -62.9(3)
O2 Fe1 N1 C16 -16.6(2)
Cl1 Fe1 N1 C16 92.3(3)
C26 C35 N2 C36 -174.8(4)
C26 C35 N2 Fe2 -1.8(7)
C37 C36 N2 C35 127.6(4)
C38 C36 N2 C35 -0.2(6)
C37 C36 N2 Fe2 -46.2(4)
C38 C36 N2 Fe2 -174.0(3)
O3 Fe2 N2 C35 -11.0(4)
O2 Fe2 N2 C35 -115.3(4)
O4 Fe2 N2 C35 -148.0(4)
Cl2 Fe2 N2 C35 97.9(4)
O3 Fe2 N2 C36 162.8(3)
O2 Fe2 N2 C36 58.5(4)
O4 Fe2 N2 C36 25.7(3)
Cl2 Fe2 N2 C36 -88.3(3)
C6 C1 O1 Fe1 19.4(7)
C2 C1 O1 Fe1 -162.4(3)
O4 Fe1 O1 C1 -166.5(4)
O2 Fe1 O1 C1 -88.5(4)
N1 Fe1 O1 C1 -23.5(4)
Cl1 Fe1 O1 C1 86.9(4)
C16 C20 O2 Fe2 171.7(2)
C16 C20 O2 Fe1 34.9(4)
O3 Fe2 O2 C20 88.0(3)
O4 Fe2 O2 C20 -137.8(3)
N2 Fe2 O2 C20 -170.8(3)
Cl2 Fe2 O2 C20 -23.9(3)
O3 Fe2 O2 Fe1 -130.56(13)
O4 Fe2 O2 Fe1 3.66(12)
N2 Fe2 O2 Fe1 -29.3(3)
Cl2 Fe2 O2 Fe1 117.59(10)
O1 Fe1 O2 C20 57.1(3)
O4 Fe1 O2 C20 142.3(3)
N1 Fe1 O2 C20 -10.9(3)
Cl1 Fe1 O2 C20 -118.2(3)
O1 Fe1 O2 Fe2 -88.96(18)
O4 Fe1 O2 Fe2 -3.71(12)
N1 Fe1 O2 Fe2 -156.96(15)
Cl1 Fe1 O2 Fe2 95.78(11)
C26 C21 O3 Fe2 -22.6(7)
C22 C21 O3 Fe2 159.7(3)
O2 Fe2 O3 C21 173.3(4)
O4 Fe2 O3 C21 94.1(4)
N2 Fe2 O3 C21 24.0(4)
Cl2 Fe2 O3 C21 -79.8(4)
C36 C37 O4 Fe1 -179.0(2)
C36 C37 O4 Fe2 -29.0(4)
O1 Fe1 O4 C37 -60.1(3)
O2 Fe1 O4 C37 156.9(3)
N1 Fe1 O4 C37 -156.5(3)
Cl1 Fe1 O4 C37 47.5(3)
O1 Fe1 O4 Fe2 146.74(14)
O2 Fe1 O4 Fe2 3.72(12)
N1 Fe1 O4 Fe2 50.4(2)
Cl1 Fe1 O4 Fe2 -105.70(11)
O3 Fe2 O4 C37 -71.7(3)
O2 Fe2 O4 C37 -160.7(3)
N2 Fe2 O4 C37 2.4(3)
Cl2 Fe2 O4 C37 101.8(3)
O3 Fe2 O4 Fe1 85.20(17)
O2 Fe2 O4 Fe1 -3.76(12)
N2 Fe2 O4 Fe1 159.37(16)
Cl2 Fe2 O4 Fe1 -101.26(11)
